data_1555841
loop_
_publ_author_name
'Andeme Edzang, Judicaelle'
'Chen, Zhongrui'
'Audi, Hassib'
'Canard, Gabriel'
'Siri, Olivier'

_publ_section_title
;
 Transamination at the Crossroad of the One-Pot Synthesis of N-Substituted
 Quinonediimines and C-Substituted Benzobisimidazoles.
;
_journal_issue 20
_journal_name_full 'Organic letters'
_journal_page_first 5340
_journal_page_last 5343
_journal_paper_doi 10.1021/acs.orglett.6b02640
_journal_volume 18
_journal_year 2016
_chemical_compound_source 'synthesis as described'
_chemical_formula_moiety 'C12 H13 N2 O S'
_chemical_formula_sum 'C12 H13 N2 O S'
_chemical_formula_weight 233.3
_space_group_IT_number 14
_space_group_name_Hall '-P 2ybc'
_space_group_name_H-M_alt 'P 1 21/c 1'
_symmetry_cell_setting monoclinic
_symmetry_Int_Tables_number 14
_symmetry_space_group_name_Hall '-P 2ybc'
_symmetry_space_group_name_H-M 'P 1 21/c 1'
_atom_sites_solution_hydrogens mixed
_audit_conform_dict_location ftp://ftp.iucr.org/pub/cif_core.dic
_audit_conform_dict_name cif_core.dic
_audit_conform_dict_version 2.4.3
_audit_creation_date 2013-10-16T15:36:11-00:00
_audit_creation_method 'WinGX routine CIF_UPDATE'
_cell_angle_alpha 90
_cell_angle_beta 106.475(1)
_cell_angle_gamma 90
_cell_formula_units_Z 4
_cell_length_a 5.8328(1)
_cell_length_b 14.6676(3)
_cell_length_c 14.1401(3)
_cell_measurement_reflns_used 10188
_cell_measurement_temperature 203(2)
_cell_measurement_theta_max 29.566
_cell_measurement_theta_min 2.045
_cell_measurement_wavelength 0.71073
_cell_volume 1160.06(4)
_computing_molecular_graphics 'Ortep-3 for Windows (Farrugia, 1997)'
_computing_publication_material 'WinGX publication routines (Farrugia, 1999)'
_computing_structure_refinement 'SHELXL-2013 (Sheldrick, 2013)'
_computing_structure_solution 'SHELXS-97 (Sheldrick, 2008)'
_diffrn_ambient_temperature 203(2)
_diffrn_measured_fraction_theta_full 0.993
_diffrn_measured_fraction_theta_max 0.973
_diffrn_measurement_device_type KappaCCD
_diffrn_measurement_method 'Omega + Phi scan'
_diffrn_radiation_probe x-ray
_diffrn_radiation_type MoK\a
_diffrn_radiation_wavelength 0.71073
_diffrn_reflns_av_R_equivalents 0.037
_diffrn_reflns_Laue_measured_fraction_full 0.993
_diffrn_reflns_Laue_measured_fraction_max 0.973
_diffrn_reflns_limit_h_max 7
_diffrn_reflns_limit_h_min 0
_diffrn_reflns_limit_k_max 20
_diffrn_reflns_limit_k_min 0
_diffrn_reflns_limit_l_max 17
_diffrn_reflns_limit_l_min -18
_diffrn_reflns_number 10188
_diffrn_reflns_point_group_measured_fraction_full 0.993
_diffrn_reflns_point_group_measured_fraction_max 0.973
_diffrn_reflns_theta_full 26
_diffrn_reflns_theta_max 29.566
_diffrn_reflns_theta_min 2.045
_diffrn_standards_number 0
_exptl_absorpt_coefficient_mu 0.259
_exptl_absorpt_correction_type none
_exptl_crystal_colour colourless
_exptl_crystal_density_diffrn 1.336
_exptl_crystal_density_method 'not measured'
_exptl_crystal_description prism
_exptl_crystal_F_000 492
_exptl_crystal_size_max 0.38
_exptl_crystal_size_mid 0.1
_exptl_crystal_size_min 0.04
_refine_diff_density_max 0.293
_refine_diff_density_min -0.297
_refine_diff_density_rms 0.078
_refine_ls_extinction_method none
_refine_ls_goodness_of_fit_ref 1.154
_refine_ls_hydrogen_treatment mixed
_refine_ls_matrix_type full
_refine_ls_number_constraints 0
_refine_ls_number_parameters 168
_refine_ls_number_reflns 3155
_refine_ls_number_restraints 0
_refine_ls_restrained_S_all 1.154
_refine_ls_R_factor_all 0.0687
_refine_ls_R_factor_gt 0.0487
_refine_ls_shift/su_max 0
_refine_ls_shift/su_mean 0
_refine_ls_structure_factor_coef Fsqd
_refine_ls_weighting_details 'w=1/[\s^2^(Fo^2^)+(0.0915P)^2^+0.3097P] where P=(Fo^2^+2Fc^2^)/3'
_refine_ls_weighting_scheme calc
_refine_ls_wR_factor_gt 0.1383
_refine_ls_wR_factor_ref 0.1671
_reflns_number_gt 2478
_reflns_number_total 3155
_reflns_threshold_expression 'I > 2\s(I)'
_cod_data_source_file ol6b02640_si_003.cif
_cod_data_source_block ha24
_cod_original_sg_symbol_H-M 'P 21/c'
_cod_database_code 1555841
_shelx_estimated_absorpt_t_min 0.908
_shelx_estimated_absorpt_t_max 0.99

loop_
_symmetry_equiv_pos_as_xyz
'x, y, z'
'-x, y+1/2, -z+1/2'
'-x, -y, -z'
'x, -y-1/2, z-1/2'

loop_
_atom_site_label
_atom_site_type_symbol
_atom_site_fract_x
_atom_site_fract_y
_atom_site_fract_z
_atom_site_U_iso_or_equiv
_atom_site_adp_type
_atom_site_occupancy
_atom_site_calc_flag
C1 C -0.1938(3) -0.62123(10) 0.68326(11) 0.0240(3) Uani 1 d
C2 C -0.0680(3) -0.68115(10) 0.76444(11) 0.0250(3) Uani 1 d
C3 C 0.1383(3) -0.72624(13) 0.75875(14) 0.0346(4) Uani 1 d
H3 H 0.203(4) -0.7174(16) 0.7037(17) 0.042 Uiso 1 d
C4 C 0.2517(4) -0.78827(14) 0.83105(16) 0.0410(5) Uani 1 d
H4 H 0.393(5) -0.8195(17) 0.8243(18) 0.049 Uiso 1 d
C5 C 0.1611(4) -0.80501(13) 0.90995(15) 0.0383(4) Uani 1 d
H5 H 0.235(4) -0.8481(17) 0.9527(17) 0.046 Uiso 1 d
C6 C -0.0397(4) -0.75907(13) 0.91746(14) 0.0356(4) Uani 1 d
H6 H -0.099(4) -0.7704(16) 0.9672(17) 0.043 Uiso 1 d
C7 C -0.1553(3) -0.69714(12) 0.84515(12) 0.0301(4) Uani 1 d
H7 H -0.292(4) -0.6695(16) 0.8542(14) 0.036 Uiso 1 d
C8 C -0.3094(3) -0.55711(10) 0.54115(11) 0.0218(3) Uani 1 d
C9 C -0.4714(3) -0.52847(10) 0.59398(11) 0.0218(3) Uani 1 d
C10 C -0.6646(3) -0.47165(11) 0.55565(12) 0.0239(3) Uani 1 d
C11 C -0.4788(5) -0.84305(17) 0.5808(2) 0.0600(7) Uani 1 d
H11A H -0.533 -0.8678 0.5145 0.09 Uiso 1 calc
H11B H -0.3733 -0.7917 0.5815 0.09 Uiso 1 calc
H11C H -0.6156 -0.8229 0.6014 0.09 Uiso 1 calc
H11 H -0.774(5) -0.452(2) 0.592(2) 0.072 Uiso 1 d
C12 C -0.1084(5) -0.9513(2) 0.5971(2) 0.0650(8) Uani 1 d
H12A H -0.0075 -1.002 0.6278 0.097 Uiso 1 calc
H12B H -0.0104 -0.8977 0.5984 0.097 Uiso 1 calc
H12C H -0.1913 -0.9667 0.5293 0.097 Uiso 1 calc
N1 N -0.3910(3) -0.57135(9) 0.68455(10) 0.0243(3) Uani 1 d
H1N H -0.435(4) -0.5584(14) 0.7376(16) 0.029 Uiso 1 d
N2 N -0.1388(2) -0.61511(9) 0.59899(10) 0.0252(3) Uani 1 d
O1 O -0.4845(3) -1.01044(11) 0.64609(11) 0.0455(4) Uani 1 d
S1 S -0.32175(10) -0.92867(4) 0.66301(4) 0.0429(2) Uani 1 d

loop_
_atom_site_aniso_label
_atom_site_aniso_U_11
_atom_site_aniso_U_22
_atom_site_aniso_U_33
_atom_site_aniso_U_23
_atom_site_aniso_U_13
_atom_site_aniso_U_12
C1 0.0273(8) 0.0224(7) 0.0227(8) -0.0004(6) 0.0081(6) 0.0021(6)
C2 0.0272(8) 0.0226(7) 0.0245(8) 0.0015(6) 0.0063(6) 0.0012(6)
C3 0.0337(9) 0.0355(9) 0.0360(9) 0.0078(8) 0.0124(7) 0.0082(7)
C4 0.0344(10) 0.0386(10) 0.0488(12) 0.0117(8) 0.0098(8) 0.0110(8)
C5 0.0401(10) 0.0303(9) 0.0383(10) 0.0116(7) 0.0010(8) 0.0029(7)
C6 0.0452(11) 0.0323(9) 0.0298(9) 0.0079(7) 0.0114(8) -0.0002(7)
C7 0.0339(9) 0.0296(8) 0.0284(8) 0.0044(6) 0.0113(7) 0.0036(7)
C8 0.0236(7) 0.0218(7) 0.0211(7) -0.0010(5) 0.0079(6) 0.0013(5)
C9 0.0259(8) 0.0211(7) 0.0195(7) -0.0015(5) 0.0083(6) 0.0000(6)
C10 0.0273(8) 0.0250(7) 0.0214(7) 0.0001(6) 0.0103(6) 0.0034(6)
C11 0.0545(15) 0.0420(12) 0.0899(19) 0.0059(12) 0.0310(13) 0.0018(10)
C12 0.0451(14) 0.0695(17) 0.090(2) 0.0244(15) 0.0350(13) 0.0099(12)
N1 0.0283(7) 0.0261(7) 0.0206(7) 0.0021(5) 0.0102(5) 0.0054(5)
N2 0.0268(7) 0.0267(7) 0.0230(7) 0.0017(5) 0.0085(5) 0.0041(5)
O1 0.0539(9) 0.0491(8) 0.0389(8) 0.0025(6) 0.0218(7) -0.0162(7)
S1 0.0474(3) 0.0515(3) 0.0318(3) -0.0014(2) 0.0146(2) -0.0145(2)

loop_
_atom_type_symbol
_atom_type_description
_atom_type_scat_dispersion_real
_atom_type_scat_dispersion_imag
_atom_type_scat_source
C C 0.0033 0.0016 'International Tables Vol C Tables 4.2.6.8 and 6.1.1.4'
H H 0 0 'International Tables Vol C Tables 4.2.6.8 and 6.1.1.4'
N N 0.0061 0.0033 'International Tables Vol C Tables 4.2.6.8 and 6.1.1.4'
O O 0.0106 0.006 'International Tables Vol C Tables 4.2.6.8 and 6.1.1.4'
S S 0.1246 0.1234 'International Tables Vol C Tables 4.2.6.8 and 6.1.1.4'

loop_
_geom_angle_atom_site_label_1
_geom_angle_atom_site_label_2
_geom_angle_atom_site_label_3
_geom_angle
_geom_angle_site_symmetry_1
_geom_angle_site_symmetry_3
N2 C1 N1 113.30(14) . .
N2 C1 C2 123.43(14) . .
N1 C1 C2 123.09(14) . .
C7 C2 C3 119.22(15) . .
C7 C2 C1 121.57(15) . .
C3 C2 C1 119.15(15) . .
C4 C3 C2 120.45(17) . .
C4 C3 H3 118.0(14) . .
C2 C3 H3 121.5(14) . .
C5 C4 C3 119.92(19) . .
C5 C4 H4 121.6(15) . .
C3 C4 H4 118.5(15) . .
C6 C5 C4 120.05(17) . .
C6 C5 H5 123.2(15) . .
C4 C5 H5 116.7(15) . .
C5 C6 C7 120.46(17) . .
C5 C6 H6 120.2(15) . .
C7 C6 H6 119.3(16) . .
C6 C7 C2 119.87(17) . .
C6 C7 H7 116.0(13) . .
C2 C7 H7 124.1(13) . .
N2 C8 C10 128.52(14) . 3_446
N2 C8 C9 110.09(13) . .
C10 C8 C9 121.37(14) 3_446 .
C10 C9 N1 131.39(14) . .
C10 C9 C8 124.09(14) . .
N1 C9 C8 104.50(13) . .
C9 C10 C8 114.53(14) . 3_446
C9 C10 H11 123.7(18) . .
C8 C10 H11 121.8(18) 3_446 .
S1 C11 H11A 109.5 . .
S1 C11 H11B 109.5 . .
H11A C11 H11B 109.5 . .
S1 C11 H11C 109.5 . .
H11A C11 H11C 109.5 . .
H11B C11 H11C 109.5 . .
S1 C12 H12A 109.5 . .
S1 C12 H12B 109.5 . .
H12A C12 H12B 109.5 . .
S1 C12 H12C 109.5 . .
H12A C12 H12C 109.5 . .
H12B C12 H12C 109.5 . .
C1 N1 C9 107.23(13) . .
C1 N1 H1N 125.2(14) . .
C9 N1 H1N 126.0(14) . .
C1 N2 C8 104.87(13) . .
O1 S1 C11 105.89(11) . .
O1 S1 C12 105.68(13) . .
C11 S1 C12 95.50(13) . .

loop_
_geom_bond_atom_site_label_1
_geom_bond_atom_site_label_2
_geom_bond_distance
_geom_bond_site_symmetry_2
C1 N2 1.322(2) .
C1 N1 1.368(2) .
C1 C2 1.466(2) .
C2 C7 1.395(2) .
C2 C3 1.395(2) .
C3 C4 1.388(2) .
C3 H3 0.96(2) .
C4 C5 1.385(3) .
C4 H4 0.97(3) .
C5 C6 1.381(3) .
C5 H5 0.90(2) .
C6 C7 1.391(2) .
C6 H6 0.88(2) .
C7 H7 0.93(2) .
C8 N2 1.386(2) .
C8 C10 1.399(2) 3_446
C8 C9 1.424(2) .
C9 C10 1.383(2) .
C9 N1 1.384(2) .
C10 C8 1.399(2) 3_446
C10 H11 0.97(3) .
C11 S1 1.779(3) .
C11 H11A 0.97 .
C11 H11B 0.97 .
C11 H11C 0.97 .
C12 S1 1.785(3) .
C12 H12A 0.97 .
C12 H12B 0.97 .
C12 H12C 0.97 .
N1 H1N 0.88(2) .
O1 S1 1.5060(15) .
